data_2003291
loop_
_publ_author_name
'Brouant, P.'
'Giorgi, M.'

_publ_section_title
;
 9-(4-Methyl-1-piperazinyl)-9,10-dihydro-9,10-ethanoanthracene
 Hydrochloride Dihydrate (Trazitilin)
;
_journal_issue 3
_journal_name_full 'Acta Crystallographica Section C'
_journal_page_first 434
_journal_page_last 436
_journal_paper_doi 10.1107/S0108270194007274
_journal_volume 51
_journal_year 1995
_chemical_compound_source ' evaporation of a saturated 50/50% H~2~O/ethanol solution'
_chemical_formula_moiety 'C21 H24 N2,Cl,2(H2 O1)'
_chemical_formula_sum 'C21 H28 Cl N2 O2'
_chemical_formula_weight 375.9
_space_group_IT_number 2
_symmetry_cell_setting triclinic
_symmetry_space_group_name_Hall '-P 1'
_symmetry_space_group_name_H-M 'P -1'
_atom_type_scat_source IntTabIV
_cell_angle_alpha 99.35(2)
_cell_angle_beta 114.48(3)
_cell_angle_gamma 80.64(2)
_cell_formula_units_Z 2
_cell_length_a 7.84(1)
_cell_length_b 18.40(2)
_cell_length_c 7.65(3)
_cell_measurement_reflns_used 25
_cell_measurement_temperature 293
_cell_measurement_theta_max 16
_cell_measurement_theta_min 10
_cell_volume 985(4)
_diffrn_measurement_device 'Enraf-Nonius CAD-4'
_diffrn_measurement_method \q-2\q
_diffrn_radiation_type MoK\a
_diffrn_radiation_wavelength 0.71073
_diffrn_reflns_av_R_equivalents 0.022
_diffrn_reflns_limit_h_max 8
_diffrn_reflns_limit_h_min -8
_diffrn_reflns_limit_k_max 21
_diffrn_reflns_limit_k_min 0
_diffrn_reflns_limit_l_max 8
_diffrn_reflns_limit_l_min -8
_diffrn_reflns_number 3187
_diffrn_reflns_theta_max 24
_diffrn_standards_decay_% -2.4
_diffrn_standards_interval_time 60
_diffrn_standards_number 2
_exptl_absorpt_coefficient_mu 0.207
_exptl_absorpt_correction_type none
_exptl_crystal_colour transparent
_exptl_crystal_density_diffrn 1.27
_exptl_crystal_density_meas 1.22
_exptl_crystal_description 'Crystal description ?'
_exptl_crystal_size_max 0.5
_exptl_crystal_size_mid 0.3
_exptl_crystal_size_min 0.3
_refine_diff_density_max 0.44(2)
_refine_diff_density_min XX
_refine_ls_extinction_method none
_refine_ls_goodness_of_fit_obs 0.854
_refine_ls_hydrogen_treatment noref
_refine_ls_number_parameters 235
_refine_ls_number_reflns 2064
_refine_ls_R_factor_obs 0.051
_refine_ls_shift/esd_max 0.02
_refine_ls_structure_factor_coef F
_refine_ls_weighting_scheme unit
_refine_ls_wR_factor_obs 0.054
_reflns_number_observed 3078
_reflns_number_total 3078
_reflns_observed_criterion 'All reflections used'
_cod_data_source_file pa1108.cif
_cod_data_source_block pa1108a
_cod_depositor_comments
;
 Adding _atom_site_type_symbol label and values.

 Antanas Vaitkus
 2013-04-08
;
_cod_original_cell_volume 987.2(6)
_cod_original_formula_sum 'C21 H28 Cl1 N2 O2'
_cod_database_code 2003291

loop_
_symmetry_equiv_pos_as_xyz
x,y,z
-x,-y,-z

loop_
_atom_site_label
_atom_site_type_symbol
_atom_site_fract_x
_atom_site_fract_y
_atom_site_fract_z
_atom_site_B_iso_or_equiv
C1 C .7057(5) .1129(2) .2381(5) 2.56(8)
C2 C .7976(5) .0427(2) .2784(5) 2.99(9)
C3 C .7064(5) -.0121(2) .2941(5) 3.03(9)
C4 C .5214(5) .0035(2) .2767(5) 2.86(8)
C5 C .4295(4) .0735(2) .2369(5) 2.38(8)
C6 C .5187(4) .1282(2) .2128(4) 2.24(8)
C7 C .2347(4) .1000(2) .2292(5) 2.69(8)
C8 C .1224(4) .1310(2) .0402(5) 2.46(8)
C9 C .2052(4) .1863(2) .0072(5) 2.37(8)
C10 C .3957(4) .2025(2) .1720(5) 2.35(8)
C11 C .2599(5) .1647(2) .3911(5) 3.04(9)
C12 C .3484(5) .2270(2) .3541(5) 2.84(8)
C13 C -.0492(5) .1099(2) -.0936(5) 3.02(9)
C14 C -.1386(5) .1431(2) -.2634(5) 3.38(9)
C15 C -.0597(5) .1988(2) -.2951(5) 3.35(9)
C16 C .1118(5) .2213(2) -.1598(5) 2.88(9)
C17 C .4388(5) .3359(2) .1777(5) 3.38(9)
C18 C .6030(6) .3794(2) .2262(6) 4.0(1)
C19 C .7228(5) .2834(2) .0309(6) 3.74(9)
C20 C .5500(5) .2441(2) -.0173(5) 3.06(8)
C21 C .8458(6) .4053(3) .1244(7) 5.7(1)
N1 N .4987(4) .2571(2) .1482(4) 2.61(7)
N2 N .6776(4) .3645(2) .0713(5) 3.69(8)
Cl Cl .4433(2) .41486(7) .6735(2) 5.55(3)
Ow1 O .7949(5) .4884(2) .6824(6) 8.1(1)
Ow2 O .0506(6) .3676(2) .6113(7) 10.4(2)
H1 H .7726 .1512 .2292 3.5
H2 H .9273 .0316 .2950 3.8
H3 H .7715 -.0611 .3166 4.0
H4 H .4557 -.0336 .2936 3.9
H13 H -.1069 .0720 -.0692 4.1
H14 H -.2552 .1267 -.3603 4.5
H15 H -.1263 .2227 -.4117 4.5
H16 H .1665 .2607 -.1831 3.9
H11 H .3384 .1477 .5141 3.8
H11' H .1386 .1839 .3946 3.8
H12 H .2608 .2713 .3336 3.7
H12' H .4598 .2381 .4645 3.7
H17 H .3359 .3512 .0623 4.2
H17' H .3948 .3451 .2798 4.2
H18 H .7009 .3660 .3449 5.0
H18' H .5644 .4313 .2412 5.0
H19 H .7623 .2740 -.0746 4.8
H19' H .8247 .2643 .1414 4.8
H20 H .5745 .1919 -.0493 3.8
H20' H .4472 .2630 -.1280 3.8
H21 H .8923 .3954 .0246 6.9
H21' H .8122 .4577 .1413 6.9
H21'' H .9445 .3910 .2416 6.9
H7 H .1737 .0616 .2450 3.6

loop_
_geom_angle_atom_site_label_1
_geom_angle_atom_site_label_2
_geom_angle_atom_site_label_3
_geom_angle_site_symmetry_1
_geom_angle_site_symmetry_3
_geom_angle
_geom_angle_publ_flag
C2 C1 C6 . . 119.6(4) yes
C1 C2 C3 . . 121.2(3) yes
C2 C3 C4 . . 119.5(3) yes
C3 C4 C5 . . 119.3(4) yes
C4 C5 C6 . . 121.3(3) yes
C4 C5 C7 . . 125.1(4) yes
C6 C5 C7 . . 113.5(3) yes
C1 C6 C5 . . 118.9(3) yes
C1 C6 C10 . . 127.0(3) yes
C5 C6 C10 . . 114.0(3) yes
C5 C7 C8 . . 107.5(3) yes
C5 C7 C11 . . 105.7(3) yes
C8 C7 C11 . . 107.8(3) yes
C7 C8 C9 . . 113.9(3) yes
C7 C8 C13 . . 125.4(4) yes
C9 C8 C13 . . 120.7(3) yes
C8 C9 C10 . . 113.3(3) yes
C8 C9 C16 . . 119.5(3) yes
C10 C9 C16 . . 127.1(4) yes
C6 C10 C9 . . 107.4(3) yes
C6 C10 C12 . . 104.6(3) yes
C6 C10 N1 . . 110.8(3) yes
C9 C10 C12 . . 104.5(3) yes
C9 C10 N1 . . 117.8(3) yes
C12 C10 N1 . . 110.7(3) yes
C7 C11 C12 . . 109.8(3) yes
C10 C12 C11 . . 110.2(3) yes
C8 C13 C14 . . 119.6(4) yes
C13 C14 C15 . . 120.0(3) yes
C14 C15 C16 . . 120.7(3) yes
C9 C16 C15 . . 119.4(4) yes
C18 C17 N1 . . 109.0(3) yes
C17 C18 N2 . . 111.4(3) yes
C20 C19 N2 . . 109.5(3) yes
C19 C20 N1 . . 108.7(3) yes
C10 N1 C17 . . 119.3(3) yes
C10 N1 C20 . . 118.1(3) yes
C17 N1 C20 . . 108.9(3) yes
C18 N2 C19 . . 110.3(3) yes
C18 N2 C21 . . 111.1(3) yes
C19 N2 C21 . . 111.3(3) yes
N2 Cl Ow1 1_556 . 91.10(10) yes
N2 Cl Ow1 1_556 2_666 164.50(10) yes
N2 Cl Ow2 1_556 . 98.90(10) yes
Ow1 Cl Ow1 . 2_666 83.30(10) yes
Ow1 Cl Ow2 . . 168.60(10) yes
Ow1 Cl Ow2 2_666 . 85.60(10) yes

loop_
_geom_bond_atom_site_label_1
_geom_bond_atom_site_label_2
_geom_bond_distance
_geom_bond_publ_flag
C1 C2 1.388(5) yes
C1 C6 1.384(5) yes
C2 C3 1.375(6) yes
C3 C4 1.386(5) yes
C4 C5 1.383(5) yes
C5 C6 1.390(6) yes
C5 C7 1.507(5) yes
C6 C10 1.536(4) yes
C7 C8 1.498(5) yes
C7 C11 1.545(5) yes
C8 C9 1.399(6) yes
C8 C13 1.382(4) yes
C9 C10 1.541(4) yes
C9 C16 1.387(5) yes
C10 C12 1.567(5) yes
C10 N1 1.464(5) yes
C11 C12 1.550(6) yes
C13 C14 1.385(5) yes
C14 C15 1.380(7) yes
C15 C16 1.393(5) yes
C17 C18 1.510(6) yes
C17 N1 1.461(4) yes
C18 N2 1.497(6) yes
C19 C20 1.521(6) yes
C19 N2 1.489(5) yes
C20 N1 1.456(5) yes
C21 N2 1.500(6) yes

loop_
_geom_contact_atom_site_label_1
_geom_contact_atom_site_label_2
_geom_contact_distance
_geom_contact_site_symmetry_2
_geom_contact_publ_flag
Cl N2 3.040(3) 1_556 yes
Cl Ow1 3.235(5) . yes
Cl Ow1 3.219(4) 2_666 yes
Cl Ow2 3.160(5) . yes
Ow1 Ow2 2.885(6) 1_655 yes
